data_4100512
_journal_name_full 'Journal of the American Chemical Society'
_journal_paper_doi 10.1021/ja052081a
_journal_year 2005
_chemical_formula_sum 'C52 H60 Co N12 O12 S'
_chemical_formula_weight 1136.11
_chemical_name_common CoTUP
_space_group_IT_number 81
_symmetry_cell_setting tetragonal
_symmetry_space_group_name_Hall 'P -4'
_symmetry_space_group_name_H-M 'P -4'
_cell_angle_alpha 90.00
_cell_angle_beta 90.00
_cell_angle_gamma 90.00
_cell_formula_units_Z 2
_cell_length_a 18.084(3)
_cell_length_b 18.084(3)
_cell_length_c 8.054(2)
_cell_measurement_temperature 30(2)
_cell_volume 2633.9(9)
_diffrn_ambient_temperature 30(2)
_exptl_crystal_density_diffrn 1.433
_cod_database_code 4100512

loop_
_symmetry_equiv_pos_as_xyz
'x, y, z'
'y, -x, -z'
'-x, -y, z'
'-y, x, -z'

loop_
_atom_site_label
_atom_site_type_symbol
_atom_site_fract_x
_atom_site_fract_y
_atom_site_fract_z
_atom_site_U_iso_or_equiv
_atom_site_adp_type
_atom_site_occupancy
_atom_site_symmetry_multiplicity
_atom_site_calc_flag
_atom_site_refinement_flags
_atom_site_disorder_assembly
_atom_site_disorder_group
Co1 Co 0.0000 0.5000 0.26469(3) 0.00795(8) Uani 1 2 d S . .
S2 S 0.5000 0.5000 0.0000 0.00806(18) Uani 1 4 d S . .
O6 O 0.43924(7) 0.46994(7) 0.1044(2) 0.0129(3) Uani 1 1 d . . .
O4 O 0.0000 0.5000 0.52811(18) 0.0110(3) Uani 1 2 d S . .
N2 N 0.02228(9) 0.21318(9) 0.0158(2) 0.0107(3) Uani 1 1 d . . .
N6 N 0.32445(9) 0.57378(8) -0.2312(2) 0.0109(3) Uani 1 1 d . . .
O3 O 0.0000 0.5000 0.00664(18) 0.0113(3) Uani 1 2 d S . .
N5 N 0.28581(9) 0.52912(9) 0.0194(2) 0.0115(3) Uani 1 1 d . . .
N3 N 0.06643(8) 0.17602(8) -0.2365(2) 0.0106(3) Uani 1 1 d . . .
C18 C 0.16173(10) 0.51309(10) 0.1466(3) 0.0108(4) Uani 1 1 d . . .
H18 H 0.1391 0.5406 0.0599 0.013 Uiso 1 1 calc R . .
N1 N -0.01981(8) 0.38156(8) 0.2629(2) 0.0094(3) Uani 1 1 d . . .
C5 C 0.01019(10) 0.33699(10) 0.1476(3) 0.0100(4) Uani 1 1 d . . .
H5 H 0.0427 0.3579 0.0678 0.012 Uiso 1 1 calc R . .
N4 N 0.11870(8) 0.48450(8) 0.2685(2) 0.0107(3) Uani 1 1 d . . .
C8 C 0.08613(10) 0.11821(10) -0.5005(3) 0.0111(4) Uani 1 1 d . . .
H8 H 0.0591 0.0768 -0.4607 0.013 Uiso 1 1 calc R . .
C10 C 0.15704(10) 0.17636(10) -0.7205(3) 0.0119(4) Uani 1 1 d . . .
C17 C 0.23858(10) 0.50330(10) 0.1445(3) 0.0104(4) Uani 1 1 d . . .
C16 C 0.27123(10) 0.46482(10) 0.2760(3) 0.0117(4) Uani 1 1 d . . .
H16 H 0.3233 0.4584 0.2798 0.014 Uiso 1 1 calc R . .
C23 C 0.33226(10) 0.66279(10) -0.7173(3) 0.0115(4) Uani 1 1 d . . .
C9 C 0.11765(10) 0.11599(10) -0.6580(3) 0.0113(4) Uani 1 1 d . . .
H9 H 0.1123 0.0728 -0.7240 0.014 Uiso 1 1 calc R . .
C21 C 0.38337(10) 0.58786(10) -0.4964(3) 0.0107(4) Uani 1 1 d . . .
H21 H 0.4221 0.5572 -0.4562 0.013 Uiso 1 1 calc R . .
C22 C 0.38809(10) 0.61764(10) -0.6546(3) 0.0124(4) Uani 1 1 d . . .
H22 H 0.4301 0.6071 -0.7214 0.015 Uiso 1 1 calc R . .
C4 C -0.00450(10) 0.26094(10) 0.1401(3) 0.0099(4) Uani 1 1 d . . .
C7 C 0.09378(10) 0.18092(10) -0.4001(3) 0.0109(4) Uani 1 1 d . . .
C3 C -0.04670(9) 0.22994(9) 0.2676(3) 0.0103(4) Uani 1 1 d . . .
H3 H -0.0548 0.1781 0.2713 0.012 Uiso 1 1 calc R . .
C14 C 0.15070(10) 0.44597(10) 0.3922(3) 0.0118(4) Uani 1 1 d . . .
H14 H 0.1204 0.4249 0.4760 0.014 Uiso 1 1 calc R . .
C26 C 0.33850(11) 0.69914(11) -0.8860(3) 0.0147(4) Uani 1 1 d . . .
H26A H 0.2908 0.6962 -0.9433 0.022 Uiso 1 1 calc R . .
H26B H 0.3762 0.6736 -0.9519 0.022 Uiso 1 1 calc R . .
H26C H 0.3525 0.7511 -0.8721 0.022 Uiso 1 1 calc R . .
C13 C 0.19493(11) 0.17326(11) -0.8880(3) 0.0153(4) Uani 1 1 d . . .
H13A H 0.2478 0.1639 -0.8723 0.023 Uiso 1 1 calc R . .
H13B H 0.1882 0.2205 -0.9456 0.023 Uiso 1 1 calc R . .
H13C H 0.1733 0.1334 -0.9545 0.023 Uiso 1 1 calc R . .
C15 C 0.22700(10) 0.43617(11) 0.4007(3) 0.0131(4) Uani 1 1 d . . .
H15 H 0.2485 0.4101 0.4911 0.016 Uiso 1 1 calc R . .
C24 C 0.27018(10) 0.67527(10) -0.6177(3) 0.0126(4) Uani 1 1 d . . .
H24 H 0.2307 0.7044 -0.6601 0.015 Uiso 1 1 calc R . .
C2 C -0.07652(10) 0.27539(10) 0.3882(3) 0.0112(4) Uani 1 1 d . . .
H2 H -0.1051 0.2552 0.4760 0.013 Uiso 1 1 calc R . .
C20 C 0.32201(10) 0.60259(10) -0.3950(3) 0.0104(4) Uani 1 1 d . . .
C1 C -0.06408(10) 0.35082(10) 0.3792(3) 0.0110(4) Uani 1 1 d . . .
H1 H -0.0875 0.3822 0.4578 0.013 Uiso 1 1 calc R . .
O2 O 0.20118(7) 0.57815(8) -0.16232(18) 0.0179(3) Uani 1 1 d . . .
C11 C 0.16193(10) 0.23945(10) -0.6217(3) 0.0125(4) Uani 1 1 d . . .
H11 H 0.1868 0.2817 -0.6640 0.015 Uiso 1 1 calc R . .
C12 C 0.13149(10) 0.24245(11) -0.4625(3) 0.0126(4) Uani 1 1 d . . .
H12 H 0.1363 0.2859 -0.3972 0.015 Uiso 1 1 calc R . .
C25 C 0.26452(10) 0.64627(11) -0.4581(3) 0.0127(4) Uani 1 1 d . . .
H25 H 0.2220 0.6560 -0.3924 0.015 Uiso 1 1 calc R . .
C19 C 0.26608(10) 0.56167(10) -0.1284(3) 0.0116(4) Uani 1 1 d . . .
C6 C 0.04431(9) 0.23428(10) -0.1406(3) 0.0102(4) Uani 1 1 d . . .
O1 O 0.04361(7) 0.29911(7) -0.18834(16) 0.0133(3) Uani 1 1 d . . .
S1 S 0.0000 0.0000 0.0000 0.00851(19) Uani 1 4 d S . .
O5 O -0.03024(7) 0.06054(7) 0.1045(2) 0.0122(3) Uani 1 1 d . . .
O7 O -0.05551(8) 0.40890(7) -0.22826(16) 0.0133(2) Uani 1 1 d . . .
H5N H 0.3265(14) 0.5192(13) 0.028(3) 0.013(6) Uiso 1 1 d . . .
H3N H 0.0644(12) 0.1305(12) -0.195(3) 0.009(5) Uiso 1 1 d . . .
H6N H 0.3649(14) 0.5582(14) -0.196(4) 0.023(7) Uiso 1 1 d . . .
H2N H 0.0180(13) 0.1657(14) 0.043(3) 0.018(6) Uiso 1 1 d . . .
H40 H -0.0214(17) 0.4685(15) 0.586(3) 0.035(8) Uiso 1 1 d . . .
H10 H -0.0353(15) 0.3687(16) -0.211(3) 0.029(7) Uiso 1 1 d . . .
H20 H -0.1001(17) 0.4028(15) -0.221(4) 0.036(8) Uiso 1 1 d . . .
H30 H -0.0168(18) 0.4679(14) -0.055(3) 0.035(8) Uiso 1 1 d . . .

loop_
_atom_site_aniso_label
_atom_site_aniso_U_11
_atom_site_aniso_U_22
_atom_site_aniso_U_33
_atom_site_aniso_U_23
_atom_site_aniso_U_13
_atom_site_aniso_U_12
Co1 0.00773(16) 0.00752(16) 0.00859(13) 0.000 0.000 0.00010(14)
S2 0.0074(2) 0.0074(2) 0.0093(5) 0.000 0.000 0.000
O6 0.0124(6) 0.0102(6) 0.0160(9) 0.0009(6) 0.0043(6) -0.0002(5)
O4 0.0124(10) 0.0106(10) 0.0100(7) 0.000 0.000 -0.0022(10)
N2 0.0125(7) 0.0072(7) 0.0125(9) -0.0008(7) 0.0016(6) 0.0008(6)
N6 0.0082(7) 0.0131(7) 0.0114(9) 0.0006(7) -0.0010(7) 0.0003(6)
O3 0.0132(10) 0.0103(10) 0.0104(7) 0.000 0.000 -0.0050(9)
N5 0.0056(7) 0.0154(8) 0.0136(9) 0.0007(7) 0.0000(7) 0.0017(6)
N3 0.0130(7) 0.0081(7) 0.0107(9) 0.0003(7) 0.0016(7) 0.0002(6)
C18 0.0115(8) 0.0086(8) 0.0124(10) 0.0004(8) 0.0003(8) 0.0005(6)
N1 0.0087(6) 0.0084(6) 0.0111(9) -0.0010(7) -0.0019(7) 0.0003(5)
C5 0.0100(8) 0.0105(8) 0.0097(10) 0.0005(7) -0.0009(8) 0.0005(6)
N4 0.0107(7) 0.0085(7) 0.0128(9) 0.0003(7) -0.0012(7) -0.0004(6)
C8 0.0096(8) 0.0092(8) 0.0147(12) 0.0016(8) -0.0016(8) -0.0005(7)
C10 0.0084(8) 0.0146(8) 0.0128(10) 0.0027(8) -0.0007(7) 0.0029(6)
C17 0.0105(8) 0.0089(8) 0.0117(10) -0.0016(7) -0.0005(8) -0.0008(6)
C16 0.0071(7) 0.0111(8) 0.0170(11) -0.0014(7) 0.0016(7) -0.0004(6)
C23 0.0130(8) 0.0096(7) 0.0118(10) -0.0023(7) 0.0010(7) -0.0032(6)
C9 0.0109(8) 0.0115(8) 0.0113(10) -0.0047(8) -0.0028(8) 0.0024(7)
C21 0.0090(8) 0.0086(8) 0.0145(12) -0.0013(8) -0.0003(8) -0.0015(7)
C22 0.0111(8) 0.0106(8) 0.0155(11) -0.0026(8) 0.0004(8) -0.0024(7)
C4 0.0081(8) 0.0110(8) 0.0104(10) -0.0009(8) -0.0018(7) 0.0018(6)
C7 0.0096(8) 0.0123(8) 0.0107(10) -0.0010(8) -0.0011(7) 0.0026(7)
C3 0.0110(8) 0.0075(7) 0.0126(10) 0.0027(7) -0.0003(7) -0.0013(6)
C14 0.0124(8) 0.0097(8) 0.0132(10) 0.0014(7) 0.0019(7) 0.0006(7)
C26 0.0160(9) 0.0147(9) 0.0135(11) 0.0005(8) -0.0013(8) -0.0002(7)
C13 0.0138(9) 0.0175(9) 0.0145(11) -0.0026(8) -0.0001(8) 0.0015(7)
C15 0.0144(9) 0.0134(8) 0.0115(9) 0.0008(7) -0.0012(7) 0.0017(7)
C24 0.0123(8) 0.0118(8) 0.0137(10) 0.0008(7) -0.0028(8) 0.0016(7)
C2 0.0120(8) 0.0111(8) 0.0104(9) 0.0018(7) 0.0016(7) -0.0014(6)
C20 0.0114(8) 0.0086(8) 0.0111(10) 0.0006(7) -0.0008(7) -0.0023(6)
C1 0.0112(8) 0.0108(8) 0.0110(10) -0.0018(7) 0.0003(7) 0.0003(7)
O2 0.0098(6) 0.0275(7) 0.0164(7) 0.0061(6) 0.0006(5) 0.0020(6)
C11 0.0109(8) 0.0125(8) 0.0143(10) 0.0016(7) -0.0003(7) -0.0010(6)
C12 0.0127(8) 0.0109(8) 0.0141(10) -0.0028(7) -0.0010(7) 0.0009(7)
C25 0.0099(8) 0.0136(8) 0.0146(10) -0.0001(7) 0.0000(7) 0.0008(7)
C19 0.0109(8) 0.0100(8) 0.0138(9) -0.0004(7) -0.0011(7) -0.0009(6)
C6 0.0076(8) 0.0110(8) 0.0118(9) -0.0014(7) -0.0029(7) 0.0008(6)
O1 0.0168(6) 0.0094(5) 0.0138(6) 0.0002(5) 0.0022(5) 0.0014(5)
S1 0.0074(2) 0.0074(2) 0.0107(5) 0.000 0.000 0.000
O5 0.0109(6) 0.0105(6) 0.0154(8) -0.0018(6) 0.0024(6) 0.0006(5)
O7 0.0110(6) 0.0122(6) 0.0166(6) 0.0007(5) 0.0007(5) 0.0009(5)

loop_
_geom_bond_atom_site_label_1
_geom_bond_atom_site_label_2
_geom_bond_distance
_geom_bond_site_symmetry_2
_geom_bond_publ_flag
Co1 O3 2.0784(16) . ?
Co1 O4 2.1217(16) . ?
Co1 N4 2.1650(15) . ?
Co1 N4 2.1650(15) 3_565 ?
Co1 N1 2.1715(14) 3_565 ?
Co1 N1 2.1715(14) . ?
S2 O6 1.4865(14) 3_665 ?
S2 O6 1.4865(14) . ?
S2 O6 1.4865(14) 4_655 ?
S2 O6 1.4865(14) 2_565 ?
N2 C6 1.375(3) . ?
N2 C4 1.408(3) . ?
N6 C19 1.360(3) . ?
N6 C20 1.419(3) . ?
N5 C19 1.375(3) . ?
N5 C17 1.401(3) . ?
N3 C6 1.366(2) . ?
N3 C7 1.410(3) . ?
C18 N4 1.355(3) . ?
C18 C17 1.401(2) . ?
N1 C5 1.344(3) . ?
N1 C1 1.352(3) . ?
C5 C4 1.402(2) . ?
N4 C14 1.346(3) . ?
C8 C9 1.391(3) . ?
C8 C7 1.400(3) . ?
C10 C11 1.394(3) . ?
C10 C9 1.398(3) . ?
C10 C13 1.514(3) . ?
C17 C16 1.398(3) . ?
C16 C15 1.385(3) . ?
C23 C22 1.393(3) . ?
C23 C24 1.398(3) . ?
C23 C26 1.514(3) . ?
C21 C22 1.386(3) . ?
C21 C20 1.403(3) . ?
C4 C3 1.397(3) . ?
C7 C12 1.399(3) . ?
C3 C2 1.382(3) . ?
C14 C15 1.393(3) . ?
C24 C25 1.392(3) . ?
C2 C1 1.384(3) . ?
C20 C25 1.401(3) . ?
O2 C19 1.241(2) . ?
C11 C12 1.396(3) . ?
C6 O1 1.234(2) . ?
S1 O5 1.4853(14) 4 ?
S1 O5 1.4853(14) . ?
S1 O5 1.4853(14) 2 ?
S1 O5 1.4853(14) 3 ?
